data_4514050
loop_
_publ_author_name
'Gong, Teng'
'Yang, Xiao'
'Fang, Jia-Jia'
'Sui, Qi'
'Xi, Fu-Gui'
'Gao, En-Qing'

_publ_section_title
;
 Distinct Chromic and Magnetic Properties of Metal-Organic Frameworks with
 a Redox Ligand.
;
_journal_issue 6
_journal_name_full 'ACS applied materials &amp; interfaces'
_journal_page_first 5503
_journal_page_last 5512
_journal_paper_doi 10.1021/acsami.6b15540
_journal_volume 9
_journal_year 2017
_chemical_formula_sum 'C28 H28 Mn2 N8 O13'
_chemical_formula_weight 794.46
_chemical_name_systematic
;
 ?
;
_space_group_crystal_system monoclinic
_space_group_IT_number 15
_space_group_name_Hall '-C 2yc'
_space_group_name_H-M_alt 'C 1 2/c 1'
_symmetry_space_group_name_Hall '-C 2yc'
_symmetry_space_group_name_H-M 'C 1 2/c 1'
_atom_sites_solution_hydrogens mixed
_audit_creation_method SHELXL-2014
_cell_angle_alpha 90
_cell_angle_beta 115.636(2)
_cell_angle_gamma 90
_cell_formula_units_Z 4
_cell_length_a 19.4530(7)
_cell_length_b 11.3613(7)
_cell_length_c 15.2963(9)
_cell_measurement_reflns_used 8865
_cell_measurement_temperature 296(2)
_cell_measurement_theta_max 28.276
_cell_measurement_theta_min 2.14
_cell_volume 3047.9(3)
_computing_structure_refinement 'SHELXL-2014 (Sheldrick, 2014)'
_diffrn_ambient_temperature 296(2)
_diffrn_measured_fraction_theta_full 1.000
_diffrn_measured_fraction_theta_max 0.990
_diffrn_measurement_device_type 'CCD area detector'
_diffrn_measurement_method 'phi and omega scans'
_diffrn_radiation_type MoK\a
_diffrn_radiation_wavelength 0.71073
_diffrn_reflns_av_R_equivalents 0.0261
_diffrn_reflns_av_unetI/netI 0.0199
_diffrn_reflns_Laue_measured_fraction_full 1.000
_diffrn_reflns_Laue_measured_fraction_max 0.990
_diffrn_reflns_limit_h_max 25
_diffrn_reflns_limit_h_min -25
_diffrn_reflns_limit_k_max 14
_diffrn_reflns_limit_k_min -13
_diffrn_reflns_limit_l_max 20
_diffrn_reflns_limit_l_min -20
_diffrn_reflns_number 20263
_diffrn_reflns_point_group_measured_fraction_full 1.000
_diffrn_reflns_point_group_measured_fraction_max 0.990
_diffrn_reflns_theta_full 25.242
_diffrn_reflns_theta_max 28.282
_diffrn_reflns_theta_min 2.136
_exptl_absorpt_coefficient_mu 0.913
_exptl_crystal_colour orange
_exptl_crystal_density_diffrn 1.731
_exptl_crystal_description block
_exptl_crystal_F_000 1624
_refine_diff_density_max 0.449
_refine_diff_density_min -0.400
_refine_diff_density_rms 0.067
_refine_ls_extinction_method none
_refine_ls_goodness_of_fit_ref 1.088
_refine_ls_hydrogen_treatment mixed
_refine_ls_matrix_type full
_refine_ls_number_parameters 255
_refine_ls_number_reflns 3741
_refine_ls_number_restraints 9
_refine_ls_restrained_S_all 1.088
_refine_ls_R_factor_all 0.0431
_refine_ls_R_factor_gt 0.0366
_refine_ls_shift/su_max 0.001
_refine_ls_shift/su_mean 0.000
_refine_ls_structure_factor_coef Fsqd
_refine_ls_weighting_details 'w=1/[\s^2^(Fo^2^)+(0.0552P)^2^+3.4486P] where P=(Fo^2^+2Fc^2^)/3'
_refine_ls_weighting_scheme calc
_refine_ls_wR_factor_gt 0.1002
_refine_ls_wR_factor_ref 0.1048
_reflns_Friedel_coverage 0.000
_reflns_number_gt 3264
_reflns_number_total 3741
_reflns_threshold_expression 'I > 2\s(I)'
_cod_data_source_file am6b15540_si_003.cif
_cod_data_source_block compound_2
_cod_database_code 4514050
_shelx_space_group_comment
;
The symmetry employed for this shelxl refinement is uniquely defined
by the following loop, which should always be used as a source of
symmetry information in preference to the above space-group names.
They are only intended as comments.
;
_shelxl_version_number 2014-3

loop_
_space_group_symop_operation_xyz
'x, y, z'
'-x, y, -z+1/2'
'x+1/2, y+1/2, z'
'-x+1/2, y+1/2, -z+1/2'
'-x, -y, -z'
'x, -y, z-1/2'
'-x+1/2, -y+1/2, -z'
'x+1/2, -y+1/2, z-1/2'

loop_
_atom_site_label
_atom_site_type_symbol
_atom_site_fract_x
_atom_site_fract_y
_atom_site_fract_z
_atom_site_U_iso_or_equiv
_atom_site_adp_type
_atom_site_occupancy
_atom_site_site_symmetry_order
_atom_site_calc_flag
_atom_site_refinement_flags_posn
_atom_site_refinement_flags_adp
_atom_site_refinement_flags_occupancy
Mn1 Mn 0.5000 0.58410(3) 0.7500 0.02206(12) Uani 1 2 d S T P
Mn2 Mn 0.5000 0.5000 0.5000 0.02729(12) Uani 1 2 d S . P
O1 O 0.43141(8) 0.65632(14) 0.48794(10) 0.0356(3) Uani 1 1 d . . .
O2 O 0.48522(7) 0.71584(12) 0.64214(9) 0.0291(3) Uani 1 1 d . . .
O3 O 0.19181(10) 0.83633(18) 0.25660(10) 0.0542(5) Uani 1 1 d . . .
O4 O 0.12223(7) 0.93733(14) 0.31306(10) 0.0348(3) Uani 1 1 d . . .
N1 N 0.35457(12) 1.0065(2) 0.76461(14) 0.0537(6) Uani 1 1 d . . .
N2 N 0.49147(9) 0.44328(16) 0.63777(11) 0.0306(4) Uani 1 1 d . . .
N3 N 0.45116(10) 0.36155(17) 0.63117(12) 0.0356(4) Uani 1 1 d . . .
N4 N 0.41142(16) 0.2825(2) 0.6236(2) 0.0643(7) Uani 1 1 d . . .
C1 C 0.43370(10) 0.71986(16) 0.55664(12) 0.0244(4) Uani 1 1 d . . .
C2 C 0.24776(10) 0.88472(17) 0.42282(12) 0.0241(4) Uani 1 1 d . . .
C3 C 0.24460(11) 0.95008(19) 0.49708(13) 0.0307(4) Uani 1 1 d . . .
H3A H 0.2027 0.9980 0.4848 0.037 Uiso 1 1 calc R U .
C4 C 0.30377(12) 0.9448(2) 0.59043(14) 0.0368(5) Uani 1 1 d . . .
C5 C 0.36622(10) 0.87286(19) 0.60903(13) 0.0307(4) Uani 1 1 d . . .
H5A H 0.4059 0.8694 0.6711 0.037 Uiso 1 1 calc R U .
C6 C 0.36935(10) 0.80574(16) 0.53462(12) 0.0229(3) Uani 1 1 d . . .
C7 C 0.31041(10) 0.81300(17) 0.44177(12) 0.0244(4) Uani 1 1 d . . .
H7A H 0.3129 0.7694 0.3918 0.029 Uiso 1 1 calc R U .
C8 C 0.29110(17) 1.0139(4) 0.66616(17) 0.0803(13) Uani 1 1 d . . .
H8A H 0.2831 1.0959 0.6466 0.096 Uiso 1 1 calc R U .
H8B H 0.2449 0.9857 0.6686 0.096 Uiso 1 1 calc R U .
C9 C 0.35407(18) 0.9247(3) 0.8258(2) 0.0691(9) Uani 1 1 d . . .
H9A H 0.3150 0.8694 0.8055 0.083 Uiso 1 1 calc R U .
C10 C 0.41043(17) 0.9205(2) 0.9186(2) 0.0593(8) Uani 1 1 d . . .
H10A H 0.4089 0.8633 0.9611 0.071 Uiso 1 1 calc R U .
C11 C 0.46962(12) 1.00067(18) 0.94948(14) 0.0334(4) Uani 1 1 d . . .
C12 C 0.46931(18) 1.0823(3) 0.88355(18) 0.0605(8) Uani 1 1 d . . .
H12A H 0.5088 1.1367 0.9009 0.073 Uiso 1 1 calc R U .
C13 C 0.4104(2) 1.0839(3) 0.79118(19) 0.0683(9) Uani 1 1 d . . .
H13A H 0.4101 1.1405 0.7471 0.082 Uiso 1 1 calc R U .
C15 C 0.18211(10) 0.88562(18) 0.32264(13) 0.0274(4) Uani 1 1 d . . .
O5 O 0.60274(11) 0.60515(19) 0.57858(12) 0.0553(5) Uani 1 1 d D . .
H5B H 0.6261(19) 0.623(3) 0.6382(14) 0.083 Uiso 1 1 d D U .
H5C H 0.6285(19) 0.631(3) 0.549(2) 0.083 Uiso 1 1 d D U .
O6 O 0.33770(12) 0.6460(2) 0.27230(16) 0.0663(6) Uani 1 1 d D . .
H6A H 0.360(2) 0.608(3) 0.242(3) 0.099 Uiso 1 1 d D U .
H6B H 0.364(2) 0.645(4) 0.3344(13) 0.099 Uiso 1 1 d D U .
O7 O 0.2294(3) 0.7304(5) 0.0805(4) 0.0733(12) Uani 0.5 1 d D . P
H7B H 0.237(5) 0.747(9) 0.031(4) 0.110 Uiso 0.5 1 d D U P
H7C H 0.265(3) 0.700(8) 0.126(4) 0.110 Uiso 0.5 1 d D U P

loop_
_atom_site_aniso_label
_atom_site_aniso_U_11
_atom_site_aniso_U_22
_atom_site_aniso_U_33
_atom_site_aniso_U_23
_atom_site_aniso_U_13
_atom_site_aniso_U_12
Mn1 0.01677(18) 0.0318(2) 0.01354(18) 0.000 0.00277(14) 0.000
Mn2 0.0251(2) 0.0357(2) 0.0189(2) 0.00096(15) 0.00741(16) 0.00807(16)
O1 0.0370(7) 0.0429(8) 0.0217(6) 0.0001(6) 0.0077(6) 0.0170(6)
O2 0.0243(6) 0.0356(7) 0.0210(6) 0.0041(5) 0.0037(5) 0.0056(5)
O3 0.0477(9) 0.0837(13) 0.0174(7) -0.0038(8) 0.0013(6) 0.0291(9)
O4 0.0181(6) 0.0496(9) 0.0281(7) -0.0013(6) 0.0019(5) 0.0023(6)
N1 0.0430(11) 0.0751(16) 0.0248(9) -0.0198(10) -0.0024(8) 0.0280(11)
N2 0.0323(8) 0.0373(9) 0.0215(7) -0.0028(7) 0.0109(7) 0.0005(7)
N3 0.0404(9) 0.0393(10) 0.0274(8) -0.0026(7) 0.0149(7) 0.0029(8)
N4 0.0798(17) 0.0493(13) 0.0735(16) -0.0103(12) 0.0424(14) -0.0220(13)
C1 0.0237(8) 0.0294(9) 0.0195(8) 0.0039(7) 0.0086(7) 0.0031(7)
C2 0.0205(8) 0.0313(9) 0.0170(8) 0.0027(7) 0.0049(6) 0.0001(7)
C3 0.0222(8) 0.0423(11) 0.0214(8) -0.0014(8) 0.0037(7) 0.0087(8)
C4 0.0299(10) 0.0507(13) 0.0217(9) -0.0084(9) 0.0036(8) 0.0125(9)
C5 0.0232(8) 0.0427(11) 0.0172(8) -0.0033(7) 0.0002(7) 0.0068(8)
C6 0.0201(8) 0.0275(9) 0.0190(8) 0.0025(6) 0.0063(6) 0.0021(7)
C7 0.0229(8) 0.0311(10) 0.0174(8) 0.0009(7) 0.0073(6) 0.0019(7)
C8 0.0563(16) 0.132(3) 0.0240(11) -0.0273(15) -0.0097(11) 0.0588(19)
C9 0.0577(17) 0.069(2) 0.0466(16) -0.0209(14) -0.0091(13) -0.0062(15)
C10 0.0619(17) 0.0491(15) 0.0397(13) -0.0050(11) -0.0034(12) -0.0114(13)
C11 0.0323(10) 0.0391(11) 0.0229(9) -0.0067(8) 0.0065(8) 0.0071(8)
C12 0.0616(17) 0.076(2) 0.0319(12) 0.0066(12) 0.0092(12) -0.0164(15)
C13 0.081(2) 0.086(2) 0.0280(12) 0.0139(13) 0.0149(14) 0.0165(18)
C15 0.0224(8) 0.0347(10) 0.0194(8) 0.0031(7) 0.0037(7) 0.0020(7)
O5 0.0502(10) 0.0782(13) 0.0236(8) -0.0041(8) 0.0029(7) -0.0210(9)
O6 0.0546(11) 0.0846(15) 0.0537(11) -0.0146(11) 0.0178(9) 0.0206(11)
O7 0.062(3) 0.068(3) 0.094(4) -0.011(3) 0.037(3) 0.007(2)

loop_
_atom_type_symbol
_atom_type_description
_atom_type_scat_dispersion_real
_atom_type_scat_dispersion_imag
_atom_type_scat_source
C C 0.0033 0.0016 'International Tables Vol C Tables 4.2.6.8 and 6.1.1.4'
H H 0.0000 0.0000 'International Tables Vol C Tables 4.2.6.8 and 6.1.1.4'
N N 0.0061 0.0033 'International Tables Vol C Tables 4.2.6.8 and 6.1.1.4'
O O 0.0106 0.0060 'International Tables Vol C Tables 4.2.6.8 and 6.1.1.4'
Mn Mn 0.3368 0.7283 'International Tables Vol C Tables 4.2.6.8 and 6.1.1.4'

loop_
_geom_angle_atom_site_label_1
_geom_angle_atom_site_label_2
_geom_angle_atom_site_label_3
_geom_angle
_geom_angle_site_symmetry_1
_geom_angle_site_symmetry_3
O2 Mn1 O2 91.91(7) . 2_656
O2 Mn1 O4 88.85(5) . 7_566
O2 Mn1 O4 100.20(5) 2_656 7_566
O2 Mn1 O4 100.20(5) . 8_566
O2 Mn1 O4 88.85(5) 2_656 8_566
O4 Mn1 O4 167.04(9) 7_566 8_566
O2 Mn1 N2 88.22(6) . .
O2 Mn1 N2 176.80(5) 2_656 .
O4 Mn1 N2 83.00(6) 7_566 .
O4 Mn1 N2 87.99(6) 8_566 .
O2 Mn1 N2 176.80(5) . 2_656
O2 Mn1 N2 88.22(6) 2_656 2_656
O4 Mn1 N2 87.99(6) 7_566 2_656
O4 Mn1 N2 83.00(6) 8_566 2_656
N2 Mn1 N2 91.83(9) . 2_656
O1 Mn2 O1 180.0 5_666 .
O1 Mn2 O5 91.04(7) 5_666 .
O1 Mn2 O5 88.96(7) . .
O1 Mn2 O5 88.96(7) 5_666 5_666
O1 Mn2 O5 91.04(7) . 5_666
O5 Mn2 O5 180.0 . 5_666
O1 Mn2 N2 91.26(6) 5_666 5_666
O1 Mn2 N2 88.75(6) . 5_666
O5 Mn2 N2 86.50(6) . 5_666
O5 Mn2 N2 93.50(6) 5_666 5_666
O1 Mn2 N2 88.74(6) 5_666 .
O1 Mn2 N2 91.25(6) . .
O5 Mn2 N2 93.50(6) . .
O5 Mn2 N2 86.50(6) 5_666 .
N2 Mn2 N2 180.0 5_666 .
C1 O1 Mn2 126.63(12) . .
C1 O2 Mn1 127.17(13) . .
C15 O4 Mn1 141.86(14) . 7_566
C13 N1 C9 120.5(2) . .
C13 N1 C8 119.3(3) . .
C9 N1 C8 120.1(3) . .
N3 N2 Mn2 116.81(13) . .
N3 N2 Mn1 115.96(13) . .
Mn2 N2 Mn1 118.90(8) . .
N4 N3 N2 179.1(3) . .
O2 C1 O1 124.83(17) . .
O2 C1 C6 117.85(16) . .
O1 C1 C6 117.31(15) . .
C3 C2 C7 119.43(16) . .
C3 C2 C15 120.77(16) . .
C7 C2 C15 119.72(16) . .
C2 C3 C4 120.57(17) . .
C2 C3 H3A 119.7 . .
C4 C3 H3A 119.7 . .
C5 C4 C3 119.77(18) . .
C5 C4 C8 124.73(18) . .
C3 C4 C8 115.35(18) . .
C4 C5 C6 119.92(16) . .
C4 C5 H5A 120.0 . .
C6 C5 H5A 120.0 . .
C7 C6 C5 119.62(16) . .
C7 C6 C1 120.38(16) . .
C5 C6 C1 119.86(15) . .
C2 C7 C6 120.67(16) . .
C2 C7 H7A 119.7 . .
C6 C7 H7A 119.7 . .
N1 C8 C4 114.27(19) . .
N1 C8 H8A 108.7 . .
C4 C8 H8A 108.7 . .
N1 C8 H8B 108.7 . .
C4 C8 H8B 108.7 . .
H8A C8 H8B 107.6 . .
N1 C9 C10 120.7(3) . .
N1 C9 H9A 119.6 . .
C10 C9 H9A 119.6 . .
C9 C10 C11 120.5(3) . .
C9 C10 H10A 119.8 . .
C11 C10 H10A 119.8 . .
C12 C11 C10 117.2(2) . .
C12 C11 C11 121.5(3) . 5_677
C10 C11 C11 121.3(3) . 5_677
C11 C12 C13 120.0(3) . .
C11 C12 H12A 120.0 . .
C13 C12 H12A 120.0 . .
N1 C13 C12 121.0(3) . .
N1 C13 H13A 119.5 . .
C12 C13 H13A 119.5 . .
O3 C15 O4 125.27(17) . .
O3 C15 C2 117.61(16) . .
O4 C15 C2 117.11(16) . .
Mn2 O5 H5B 131(2) . .
Mn2 O5 H5C 120(2) . .
H5B O5 H5C 109(3) . .
H6A O6 H6B 112(3) . .
H7B O7 H7C 116(5) . .

loop_
_geom_bond_atom_site_label_1
_geom_bond_atom_site_label_2
_geom_bond_distance
_geom_bond_site_symmetry_2
Mn1 O2 2.1527(13) .
Mn1 O2 2.1528(13) 2_656
Mn1 O4 2.1584(13) 7_566
Mn1 O4 2.1584(13) 8_566
Mn1 N2 2.2996(16) .
Mn1 N2 2.2996(16) 2_656
Mn2 O1 2.1807(14) 5_666
Mn2 O1 2.1807(14) .
Mn2 O5 2.1880(17) .
Mn2 O5 2.1880(17) 5_666
Mn2 N2 2.2773(16) 5_666
Mn2 N2 2.2773(16) .
O1 C1 1.260(2) .
O2 C1 1.258(2) .
O3 C15 1.239(2) .
O4 C15 1.255(2) .
O4 Mn1 2.1584(13) 7_566
N1 C13 1.317(4) .
N1 C9 1.322(5) .
N1 C8 1.480(3) .
N2 N3 1.191(3) .
N3 N4 1.157(3) .
C1 C6 1.506(2) .
C2 C3 1.380(3) .
C2 C7 1.388(2) .
C2 C15 1.512(2) .
C3 C4 1.395(3) .
C3 H3A 0.9300 .
C4 C5 1.388(3) .
C4 C8 1.505(3) .
C5 C6 1.393(3) .
C5 H5A 0.9300 .
C6 C7 1.389(2) .
C7 H7A 0.9300 .
C8 H8A 0.9700 .
C8 H8B 0.9700 .
C9 C10 1.368(4) .
C9 H9A 0.9300 .
C10 C11 1.381(4) .
C10 H10A 0.9300 .
C11 C12 1.368(4) .
C11 C11 1.485(4) 5_677
C12 C13 1.382(4) .
C12 H12A 0.9300 .
C13 H13A 0.9300 .
O5 H5B 0.848(18) .
O5 H5C 0.859(18) .
O6 H6A 0.877(18) .
O6 H6B 0.863(18) .
O7 H7B 0.85(2) .
O7 H7C 0.81(2) .

loop_
_geom_hbond_atom_site_label_D
_geom_hbond_atom_site_label_H
_geom_hbond_atom_site_label_A
_geom_hbond_distance_DH
_geom_hbond_distance_HA
_geom_hbond_distance_DA
_geom_hbond_angle_DHA
_geom_hbond_site_symmetry_A
C8 H8A O7 0.97 2.26 3.199(6) 163.5 6_576
C8 H8B O6 0.97 2.63 3.537(5) 156.5 7_566
C9 H9A O3 0.93 2.51 3.195(4) 131.1 7_566
C9 H9A O7 0.93 2.52 3.133(7) 123.2 7_566
C12 H12A N4 0.93 2.41 3.285(4) 157.0 2_666
C13 H13A N4 0.93 2.49 3.422(4) 176.5 1_565
O5 H5B O3 0.848(18) 1.77(2) 2.603(2) 168(3) 8_566
O5 H5C O7 0.859(18) 2.40(3) 3.082(5) 137(3) 8_566
O6 H6A O4 0.877(18) 2.20(3) 2.969(3) 146(4) 4_545
O6 H6B O1 0.863(18) 2.141(19) 3.002(2) 176(4) .
O7 H7B O7 0.85(2) 2.09(3) 2.934(11) 171(8) 7_565
O7 H7C O6 0.81(2) 2.16(3) 2.936(6) 160(8) .
